data_7027431
loop_
_publ_author_name
'Godoy, Fernando'
'Higgitt, Catherine L.'
'Klahn, A. Hugo'
'Oelckers, Beatriz'
'Parsons, Simon'
'Perutz, Robin N.'

_publ_section_title
;
 Photochemical reactions of [Re(\h5-C5R5)(CO)3] (R&#x2005;=&#x2005;H or
 Me) with partially fluorinated benzenes: C--H and C--F activation
;
_journal_issue 12
_journal_name_full 'Journal of the Chemical Society, Dalton Transactions'
_journal_page_first 2039
_journal_paper_doi 10.1039/a902573a
_journal_year 1999
_chemical_compound_source
;

?

;
_chemical_formula_moiety ' C20 H10 Re2 O4 F4 '
_chemical_formula_sum 'C20 H10 F4 O4 Re2'
_chemical_formula_weight 762.69
_chemical_name_systematic
;


 ?

;
_space_group_IT_number 14
_symmetry_cell_setting monoclinic
_symmetry_space_group_name_Hall '-P 2yn'
_symmetry_space_group_name_H-M 'P 1 21/n 1'
_atom_sites_solution_hydrogens geom
_atom_sites_solution_primary Patterson
_audit_creation_date 97-11-20
_audit_creation_method CRYSTALS
_cell_angle_alpha 90
_cell_angle_beta 104.41(2)
_cell_angle_gamma 90
_cell_formula_units_Z 4.00
_cell_length_a 7.769(2)
_cell_length_b 19.351(6)
_cell_length_c 12.688(3)
_cell_measurement_reflns_used 42
_cell_measurement_temperature 200
_cell_measurement_theta_max 16
_cell_measurement_theta_min 15
_cell_volume 1847.5(9)
_computing_cell_refinement DIF4
_computing_data_collection DIF4
_computing_data_reduction REDU4
_computing_molecular_graphics
;

 CAMERON (Watkin, Prout & Pearce,  1996)

;
_computing_publication_material
;

CRYSTALS Issue 10 (Watkin, Prout, Carruthers & Betteridge, 1996)

;
_computing_structure_refinement
;

CRYSTALS Issue 10 (Watkin, Prout, Carruthers & Betteridge, 1996)

;
_computing_structure_solution DIRDIF
_diffrn_ambient_temperature 200
_diffrn_measurement_device
;

Stoe Stadi-4 diffractometer equipped

with an Oxford Cryosystems l.t. device.

;
_diffrn_measurement_method Omega-theta
_diffrn_radiation_monochromator graphite
_diffrn_radiation_type 'Mo K\a'
_diffrn_radiation_wavelength 0.71073
_diffrn_reflns_av_R_equivalents 0.03
_diffrn_reflns_limit_h_max 8
_diffrn_reflns_limit_h_min -9
_diffrn_reflns_limit_k_max 23
_diffrn_reflns_limit_k_min -1
_diffrn_reflns_limit_l_max 15
_diffrn_reflns_limit_l_min 0
_diffrn_reflns_number 4171
_diffrn_reflns_theta_max 25.04
_diffrn_reflns_theta_min 2.68
_diffrn_standards_decay_% 0.00
_diffrn_standards_interval_time 60
_diffrn_standards_number 3
_exptl_absorpt_coefficient_mu 13.34
_exptl_absorpt_correction_T_max 0.347
_exptl_absorpt_correction_T_min 0.119
_exptl_absorpt_correction_type numerical
_exptl_crystal_colour ' red '
_exptl_crystal_density_diffrn 2.74
_exptl_crystal_description ' block '
_exptl_crystal_F_000 1380.48
_exptl_crystal_size_max 0.19
_exptl_crystal_size_mid 0.19
_exptl_crystal_size_min 0.08
_refine_diff_density_max 1.37
_refine_diff_density_min -1.35
_refine_ls_extinction_coef 15.4(27)
_refine_ls_extinction_method 'Larson 1970 Crystallographic Computing eq 22'
_refine_ls_goodness_of_fit_obs 1.1494
_refine_ls_hydrogen_treatment 'Placed geometrically after each cycle'
_refine_ls_matrix_type full
_refine_ls_number_parameters 272
_refine_ls_number_reflns 2307
_refine_ls_R_factor_obs 0.0395
_refine_ls_shift/esd_max 0.017482
_refine_ls_structure_factor_coef F
_refine_ls_weighting_scheme 'Chebychev 3-term polynomial'
_refine_ls_wR_factor_obs 0.0400
_reflns_limit_h_max 8
_reflns_limit_h_min -9
_reflns_limit_k_max 22
_reflns_limit_k_min 0
_reflns_limit_l_max 15
_reflns_limit_l_min 0
_reflns_number_observed 2307
_reflns_number_total 3256
_reflns_observed_criterion >2.00\s(I)
_cod_data_source_file 902573asup1.cif
_cod_data_source_block recfcb
_cod_depositor_comments
;
The following automatic conversions were performed:

'_symmetry_cell_setting' value 'Monoclinic ' changed to 'monoclinic'
according to /home/saulius/struct/CIF-dictionaries/cif_core.dic
dictionary named 'cif_core.dic' version 2.4.2 from
2011-04-26.

'_exptl_absorpt_correction_type' value 'Numerical'
changed to 'numerical' according to
/home/saulius/struct/CIF-dictionaries/cif_core.dic dictionary named
'cif_core.dic' version 2.4.2 from 2011-04-26.

Automatic conversion script
Id: cif_fix_values 1891 2012-01-12 08:04:46Z andrius 

The following automatic conversions were performed:

'_atom_sites_solution_hydrogens' value 'Geometric' was changed to
'geom'.

Automatic conversion script
Id: cif_fix_values 6452 2018-10-05 10:23:21Z andrius 
;
_cod_original_cell_volume 1847.56
_cod_original_sg_symbol_H-M P21/n
_cod_original_formula_sum ' C20 H10 Re2 O4 F4 '
_cod_database_code 7027431

loop_
_symmetry_equiv_pos_as_xyz
x,y,z
-x,-y,-z
-x+1/2,y+1/2,-z+1/2
x+1/2,-y+1/2,z+1/2

loop_
_atom_site_aniso_label
_atom_site_aniso_U_11
_atom_site_aniso_U_22
_atom_site_aniso_U_33
_atom_site_aniso_U_23
_atom_site_aniso_U_13
_atom_site_aniso_U_12
RE1 0.0191(3) 0.0226(3) 0.0261(3) 0.0004(2) 0.0048(2) -0.0011(2)
RE2 0.0231(3) 0.0236(3) 0.0267(3) 0.0024(2) 0.0081(2) 0.0027(2)
C1 0.040(8) 0.028(7) 0.041(8) -0.008(6) 0.011(6) -0.011(6)
O1 0.026(6) 0.084(9) 0.054(7) -0.017(6) 0.011(5) -0.004(5)
C2 0.042(8) 0.034(8) 0.031(8) 0.000(6) -0.007(6) -0.012(6)
O2 0.058(7) 0.032(6) 0.042(6) -0.002(4) 0.000(5) -0.009(5)
C3 0.008(6) 0.031(7) 0.043(8) -0.004(6) -0.003(5) -0.005(5)
O3 0.026(6) 0.053(7) 0.073(8) 0.007(5) 0.019(5) -0.004(4)
C4 0.039(8) 0.039(8) 0.032(8) 0.007(6) 0.014(6) -0.004(6)
O4 0.076(9) 0.046(7) 0.063(8) -0.009(6) 0.037(7) 0.019(6)
C11 0.033(7) 0.022(6) 0.016(6) -0.004(4) 0.007(5) -0.006(5)
C12 0.005(5) 0.023(6) 0.062(9) 0.002(6) 0.000(5) -0.002(4)
F12 0.029(4) 0.052(5) 0.042(5) 0.009(4) 0.011(4) 0.016(3)
C13 0.031(7) 0.034(7) 0.040(8) 0.007(6) 0.013(6) 0.000(6)
F13 0.031(4) 0.071(6) 0.044(5) -0.001(4) 0.015(4) 0.010(4)
C14 0.030(7) 0.038(7) 0.034(8) 0.002(6) -0.001(6) 0.009(6)
C15 0.034(7) 0.042(8) 0.030(7) 0.001(6) 0.000(6) 0.004(6)
F15 0.059(6) 0.081(7) 0.043(6) 0.009(5) -0.001(5) 0.032(5)
C16 0.022(6) 0.018(6) 0.051(9) -0.005(6) 0.007(6) -0.000(5)
F16 0.041(5) 0.076(6) 0.044(5) -0.000(4) 0.015(4) 0.027(4)
C21 0.019(6) 0.027(6) 0.019(6) -0.000(5) -0.001(5) 0.001(4)
C22 0.033(7) 0.016(6) 0.038(7) -0.007(5) 0.013(6) -0.010(5)
C23 0.036(7) 0.031(7) 0.019(6) 0.009(5) 0.004(5) -0.011(5)
C24 0.021(6) 0.037(7) 0.020(6) -0.002(5) 0.001(5) -0.000(5)
C25 0.038(8) 0.042(8) 0.023(6) 0.002(6) 0.010(6) -0.013(6)
C31 0.043(9) 0.042(8) 0.039(8) 0.019(6) 0.026(7) 0.019(6)
C32 0.029(7) 0.024(7) 0.040(8) 0.013(5) -0.001(6) 0.008(5)
C33 0.018(6) 0.032(7) 0.039(8) 0.011(6) 0.011(5) 0.018(5)
C34 0.030(7) 0.044(8) 0.028(7) 0.001(6) 0.008(6) 0.003(6)
C35 0.036(7) 0.037(7) 0.016(6) 0.003(5) 0.009(5) 0.004(6)

loop_
_atom_site_label
_atom_site_fract_x
_atom_site_fract_y
_atom_site_fract_z
_atom_site_U_iso_or_equiv
_atom_site_occupancy
_atom_site_thermal_displace_type
RE1 0.18706(6) 0.10903(2) 0.34371(4) 0.0227 1.0000 Uani
RE2 0.12138(6) 0.13122(3) 0.10088(4) 0.0241 1.0000 Uani
C1 0.440(2) 0.1128(7) 0.377(1) 0.0363 1.0000 Uani
O1 0.593(1) 0.1120(6) 0.3919(9) 0.0549 1.0000 Uani
C2 0.132(2) 0.2076(8) 0.338(1) 0.0388 1.0000 Uani
O2 0.096(1) 0.2652(5) 0.3280(9) 0.0459 1.0000 Uani
C3 0.366(1) 0.1555(7) 0.151(1) 0.0291 1.0000 Uani
O3 0.514(1) 0.1695(6) 0.171(1) 0.0496 1.0000 Uani
C4 0.221(2) 0.0577(7) 0.037(1) 0.0361 1.0000 Uani
O4 0.279(2) 0.0139(6) -0.004(1) 0.0580 1.0000 Uani
C11 0.203(2) 0.1213(6) 0.5177(9) 0.0234 1.0000 Uani
C12 0.068(1) 0.1527(6) 0.553(1) 0.0315 1.0000 Uani
F12 -0.075(1) 0.1812(4) 0.4813(7) 0.0410 1.0000 Uani
C13 0.069(2) 0.1570(7) 0.663(1) 0.0344 1.0000 Uani
F13 -0.076(1) 0.1851(5) 0.6895(7) 0.0479 1.0000 Uani
C14 0.208(2) 0.1315(7) 0.743(1) 0.0355 1.0000 Uani
C15 0.340(2) 0.1015(7) 0.710(1) 0.0365 1.0000 Uani
F15 0.479(1) 0.0743(5) 0.7828(8) 0.0635 1.0000 Uani
C16 0.336(2) 0.0950(6) 0.599(1) 0.0308 1.0000 Uani
F16 0.477(1) 0.0616(5) 0.5773(7) 0.0530 1.0000 Uani
C21 0.048(1) 0.0559(6) 0.1973(9) 0.0225 1.0000 Uani
C22 -0.088(2) 0.0656(6) 0.257(1) 0.0283 1.0000 Uani
C23 -0.033(2) 0.0297(6) 0.356(1) 0.0292 1.0000 Uani
C24 0.131(2) -0.0060(6) 0.363(1) 0.0266 1.0000 Uani
C25 0.174(2) 0.0068(7) 0.261(1) 0.0340 1.0000 Uani
C31 0.042(2) 0.2124(7) -0.036(1) 0.0386 1.0000 Uani
C32 0.026(2) 0.2428(6) 0.065(1) 0.0327 1.0000 Uani
C33 -0.113(2) 0.2072(6) 0.097(1) 0.0293 1.0000 Uani
C34 -0.174(2) 0.1545(7) 0.022(1) 0.0338 1.0000 Uani
C35 -0.077(2) 0.1571(7) -0.059(1) 0.0291 1.0000 Uani
H14 0.2097 0.1351 0.8224 0.0405 1.0000 Uiso
H22 -0.2002 0.0929 0.2325 0.0326 1.0000 Uiso
H23 -0.0996 0.0287 0.4136 0.0330 1.0000 Uiso
H24 0.2018 -0.0334 0.4255 0.0288 1.0000 Uiso
H25 0.2747 -0.0148 0.2364 0.0402 1.0000 Uiso
H31 0.1218 0.2282 -0.0816 0.0482 1.0000 Uiso
H32 0.0982 0.2819 0.1044 0.0369 1.0000 Uiso
H33 -0.1584 0.2180 0.1624 0.0329 1.0000 Uiso
H34 -0.2708 0.1207 0.0241 0.0401 1.0000 Uiso
H35 -0.0900 0.1245 -0.1215 0.0329 1.0000 Uiso

loop_
_atom_type_symbol
_atom_type_scat_dispersion_real
_atom_type_scat_dispersion_imag
_atom_type_scat_Cromer_Mann_a1
_atom_type_scat_Cromer_Mann_b1
_atom_type_scat_Cromer_Mann_a2
_atom_type_scat_Cromer_Mann_b2
_atom_type_scat_Cromer_Mann_a3
_atom_type_scat_Cromer_Mann_b3
_atom_type_scat_Cromer_Mann_a4
_atom_type_scat_Cromer_Mann_b4
_atom_type_scat_Cromer_Mann_c
_atom_type_scat_source
'C   ' 0.0020 0.0020 2.3100 20.8439 1.0200 10.2075 1.5886 0.5687 0.8650 51.6512 0.2156 International_Tables_Vol_IV_Table_2.2B
'H   ' 0.0000 0.0000 0.4930 10.5109 0.3229 26.1257 0.1402 3.1424 0.0408 57.7997 0.0030 International_Tables_Vol_IV_Table_2.2B
'O   ' 0.0080 0.0060 3.0485 13.2771 2.2868 5.7011 1.5463 0.3239 0.8670 32.9089 0.2508 International_Tables_Vol_IV_Table_2.2B
'F   ' 0.0140 0.0100 3.5392 10.2825 2.6412 4.2944 1.5170 0.2615 1.0243 26.1476 0.2776 International_Tables_Vol_IV_Table_2.2B
'Re  ' -1.5980 7.2320 28.7621 1.6719 15.7189 9.0923 14.5564 0.3505 5.4417 52.0861 10.4720 International_Tables_Vol_IV_Table_2.2B

loop_
_geom_angle_atom_site_label_1
_geom_angle_atom_site_label_2
_geom_angle_atom_site_label_3
_geom_angle
_geom_angle_publ_flag
RE2 RE1 C1 96.9(4) yes
RE2 RE1 C2 80.9(4) yes
C1 RE1 C2 100.2(6) yes
RE2 RE1 C11 164.3(3) yes
C1 RE1 C11 88.9(5) yes
C2 RE1 C11 83.7(5) yes
RE2 RE1 C21 43.2(3) yes
C1 RE1 C21 118.2(5) yes
C2 RE1 C21 111.9(5) yes
C11 RE1 C21 143.8(4) yes
RE2 RE1 C22 70.3(3) yes
C1 RE1 C22 154.2(5) yes
C2 RE1 C22 99.7(5) yes
C11 RE1 C22 109.5(5) yes
C21 RE1 C22 37.9(4) yes
RE2 RE1 C23 102.7(3) yes
C1 RE1 C23 138.0(5) yes
C2 RE1 C23 119.2(6) yes
C11 RE1 C23 82.2(4) yes
C21 RE1 C23 61.7(4) yes
RE2 RE1 C24 104.9(3) yes
C1 RE1 C24 103.0(5) yes
C2 RE1 C24 155.1(5) yes
C11 RE1 C24 87.9(4) yes
C21 RE1 C24 64.0(4) yes
RE2 RE1 C25 70.7(3) yes
C1 RE1 C25 93.4(5) yes
C2 RE1 C25 149.7(6) yes
C11 RE1 C25 123.8(4) yes
C21 RE1 C25 38.6(5) yes
C22 RE1 C23 35.3(4) yes
C22 RE1 C24 61.3(4) yes
C23 RE1 C24 36.1(4) yes
C22 RE1 C25 61.6(5) yes
C23 RE1 C25 60.0(5) yes
C24 RE1 C25 37.0(5) yes
RE1 RE2 C3 78.0(4) yes
RE1 RE2 C4 110.3(4) yes
C3 RE2 C4 81.3(6) yes
RE1 RE2 C21 45.6(3) yes
C3 RE2 C21 111.8(5) yes
C4 RE2 C21 85.8(5) yes
RE1 RE2 C31 143.9(4) yes
C3 RE2 C31 98.2(6) yes
C4 RE2 C31 104.5(5) yes
C21 RE2 C31 149.5(5) yes
RE1 RE2 C32 107.6(4) yes
C3 RE2 C32 94.7(5) yes
C4 RE2 C32 140.1(5) yes
C21 RE2 C32 131.2(5) yes
C31 RE2 C32 36.4(5) yes
RE1 RE2 C33 92.4(3) yes
C3 RE2 C33 124.1(5) yes
C4 RE2 C33 149.8(6) yes
C21 RE2 C33 97.4(4) yes
C31 RE2 C33 59.6(5) yes
RE1 RE2 C34 111.5(3) yes
C3 RE2 C34 153.9(5) yes
C4 RE2 C34 115.4(6) yes
C21 RE2 C34 90.3(5) yes
C31 RE2 C34 59.3(5) yes
RE1 RE2 C35 147.6(3) yes
C3 RE2 C35 129.9(5) yes
C4 RE2 C35 92.4(5) yes
C21 RE2 C35 117.2(5) yes
C31 RE2 C35 35.4(5) yes
C32 RE2 C33 35.9(5) yes
C32 RE2 C34 59.4(5) yes
C33 RE2 C34 35.0(5) yes
C32 RE2 C35 60.0(5) yes
C33 RE2 C35 59.5(5) yes
C34 RE2 C35 36.0(4) yes
RE1 C1 O1 176.0(12) yes
RE1 C2 O2 176.3(12) yes
RE2 C3 O3 173.0(13) yes
RE2 C4 O4 178.4(13) yes
RE1 C11 C12 121.4(9) yes
RE1 C11 C16 124.0(9) yes
C12 C11 C16 114.4(12) yes
C11 C12 F12 120.9(13) yes
C11 C12 C13 122.6(12) yes
F12 C12 C13 116.4(11) yes
C12 C13 F13 118.1(12) yes
C12 C13 C14 121.7(12) yes
F13 C13 C14 120.2(12) yes
C13 C14 C15 116.2(13) yes
C13 C14 H14 122.0(13) no
C15 C14 H14 121.8(13) no
C14 C15 F15 120.1(13) yes
C14 C15 C16 122.2(13) yes
F15 C15 C16 117.7(12) yes
C11 C16 C15 122.8(12) yes
C11 C16 F16 121.9(12) yes
C15 C16 F16 115.4(12) yes
RE1 C21 RE2 91.2(4) yes
RE1 C21 C22 76.4(7) yes
RE2 C21 C22 123.8(8) yes
RE1 C21 C25 73.3(7) yes
RE2 C21 C25 122.7(9) yes
C22 C21 C25 105.9(11) yes
RE1 C22 C21 65.7(6) yes
RE1 C22 C23 73.2(7) yes
C21 C22 C23 107.3(11) yes
RE1 C22 H22 125.9(8) no
C21 C22 H22 126.8(13) no
C23 C22 H22 125.9(13) no
RE1 C23 C22 71.5(7) yes
RE1 C23 C24 70.5(7) yes
C22 C23 C24 111.4(11) yes
RE1 C23 H23 125.8(9) no
C22 C23 H23 124.5(13) no
C24 C23 H23 124.1(12) no
RE1 C24 C23 73.3(7) yes
RE1 C24 C25 69.2(7) yes
C23 C24 C25 105.3(11) yes
RE1 C24 H24 121.3(9) no
C23 C24 H24 127.5(12) no
C25 C24 H24 127.2(12) no
RE1 C25 C21 68.1(7) yes
RE1 C25 C24 73.8(8) yes
C21 C25 C24 109.6(12) yes
RE1 C25 H25 124.8(10) no
C21 C25 H25 124.9(12) no
C24 C25 H25 125.5(13) no
RE2 C31 C32 71.2(7) yes
RE2 C31 C35 70.9(7) yes
C32 C31 C35 107.5(11) yes
RE2 C31 H31 123.6(10) no
C32 C31 H31 126.4(15) no
C35 C31 H31 126.0(14) no
RE2 C32 C31 72.4(7) yes
RE2 C32 C33 73.6(7) yes
C31 C32 C33 107.4(12) yes
RE2 C32 H32 119.7(9) no
C31 C32 H32 126.5(14) no
C33 C32 H32 126.1(14) no
RE2 C33 C32 70.5(6) yes
RE2 C33 C34 71.6(7) yes
C32 C33 C34 107.8(12) yes
RE2 C33 H33 123.3(9) no
C32 C33 H33 126.1(14) no
C34 C33 H33 126.1(13) no
RE2 C34 C33 73.4(7) yes
RE2 C34 C35 70.6(7) yes
C33 C34 C35 108.5(12) yes
RE2 C34 H34 122.1(10) no
C33 C34 H34 126.0(13) no
C35 C34 H34 125.6(13) no
RE2 C35 C31 73.7(8) yes
RE2 C35 C34 73.4(7) yes
C31 C35 C34 108.6(12) yes
RE2 C35 H35 118.9(9) no
C31 C35 H35 125.7(12) no
C34 C35 H35 125.7(13) no

loop_
_geom_bond_atom_site_label_1
_geom_bond_atom_site_label_2
_geom_bond_distance
_geom_bond_publ_flag
RE1 RE2 3.0258(7) yes
RE1 C1 1.91(1) yes
RE1 C2 1.95(2) yes
RE1 C11 2.19(1) yes
RE1 C21 2.16(1) yes
RE1 C22 2.31(1) yes
RE1 C23 2.33(1) yes
RE1 C24 2.29(1) yes
RE1 C25 2.23(1) yes
RE2 C3 1.91(1) yes
RE2 C4 1.90(1) yes
RE2 C21 2.07(1) yes
RE2 C31 2.31(1) yes
RE2 C32 2.29(1) yes
RE2 C33 2.33(1) yes
RE2 C34 2.31(1) yes
RE2 C35 2.27(1) yes
C1 O1 1.15(2) yes
C2 O2 1.15(2) yes
C3 O3 1.15(1) yes
C4 O4 1.15(2) yes
C11 C12 1.38(2) yes
C11 C16 1.36(2) yes
C12 F12 1.37(1) yes
C12 C13 1.39(2) yes
C13 F13 1.36(2) yes
C13 C14 1.38(2) yes
C14 C15 1.34(2) yes
C14 H14 1.00(1) no
C15 F15 1.35(2) yes
C15 C16 1.41(2) yes
C16 F16 1.35(1) yes
C21 C22 1.46(2) yes
C21 C25 1.45(2) yes
C22 C23 1.40(2) yes
C22 H22 1.00(1) no
C23 C24 1.43(2) yes
C23 H23 1.00(1) no
C24 C25 1.44(2) yes
C24 H24 1.00(1) no
C25 H25 1.00(1) no
C31 C32 1.44(2) yes
C31 C35 1.39(2) yes
C31 H31 1.00(1) no
C32 C33 1.42(2) yes
C32 H32 1.00(1) no
C33 C34 1.40(2) yes
C33 H33 1.00(1) no
C34 C35 1.42(2) yes
C34 H34 1.00(1) no
C35 H35 1.00(1) no
